data_7209819
loop_
_publ_author_name
'Stammler, Hans-Georg'
'Vishnevskiy, Yury V.'
'Sicking, Constantin'
'Mitzel, Norbert W.'

_publ_section_title
;
 Charge density studies on 2,3,5,6-tetrafluoro- and pentafluoropyridine
;
_journal_issue 18
_journal_name_full CrystEngComm
_journal_page_first 3536
_journal_paper_doi 10.1039/c3ce40332g
_journal_volume 15
_journal_year 2013
_chemical_formula_moiety 'C5 H F4 N'
_chemical_formula_sum 'C5 H F4 N'
_chemical_formula_weight 151.07
_chemical_name_common 2,3,5,6-tetrafluoropyridine
_space_group_IT_number 62
_symmetry_cell_setting orthorhombic
_symmetry_space_group_name_Hall '-P 2ac 2n'
_symmetry_space_group_name_H-M 'P n m a'
_atom_type_scat_source 'Volkov et al, (2006)'
_audit_conform_dict_location ftp://ftp.iucr.org/pub/cif_core.dic
_audit_conform_dict_name cif_core.dic
_audit_conform_dict_version 2.3
_audit_creation_date '24-Oct-10 T17:22:57-00:00'
_audit_creation_method 'XD routine XDCIF'
_cell_angle_alpha 90.000
_cell_angle_beta 90.000
_cell_angle_gamma 90.000
_cell_formula_units_Z 4
_cell_length_a 6.6796(2)
_cell_length_b 7.6493(3)
_cell_length_c 10.2128(5)
_cell_measurement_reflns_used 11558
_cell_measurement_temperature 100(2)
_cell_measurement_theta_max 50
_cell_measurement_theta_min 3
_cell_volume 521.82(4)
_computing_molecular_graphics 'Volkov et al, (2006)'
_computing_publication_material 'Volkov et al, (2006)'
_computing_structure_refinement 'Volkov et al, (2006)'
_diffrn_ambient_temperature 100(2)
_diffrn_measured_fraction_theta_full 0.994
_diffrn_measured_fraction_theta_max 0.994
_diffrn_measurement_device_type KappaCCD
_diffrn_measurement_method CCD
_diffrn_radiation_source 'fine-focus sealed tube'
_diffrn_radiation_type MoK\a
_diffrn_radiation_wavelength 0.71073
_diffrn_reflns_av_R_equivalents 0.0289
_diffrn_reflns_av_sigmaI/netI 0.0133
_diffrn_reflns_limit_h_max 14
_diffrn_reflns_limit_h_min -14
_diffrn_reflns_limit_k_max 16
_diffrn_reflns_limit_k_min -16
_diffrn_reflns_limit_l_max 21
_diffrn_reflns_limit_l_min -22
_diffrn_reflns_number 35952
_diffrn_reflns_theta_full 50.00
_diffrn_reflns_theta_max 50.00
_diffrn_reflns_theta_min 3.64
_exptl_absorpt_coefficient_mu 0.217
_exptl_absorpt_correction_T_max 0.93756
_exptl_absorpt_correction_T_min 0.92717
_exptl_absorpt_correction_type multi-scan
_exptl_absorpt_process_details 'SADABS - Bruker Nonius area detector scaling and absorption correction - V2.10'
_exptl_crystal_colour colorless
_exptl_crystal_density_diffrn 1.923
_exptl_crystal_density_method 'not measured'
_exptl_crystal_description 'capillary like'
_exptl_crystal_F_000 296
_exptl_crystal_size_max .35
_exptl_crystal_size_mid .3
_exptl_crystal_size_min .3
_refine_diff_density_max 0.130
_refine_diff_density_min -0.189
_refine_diff_density_rms 0.034
_refine_ls_extinction_coef 0.027(2)
_refine_ls_extinction_expression
;
Becker, P.J. & Coppens, P. (1974) Acta Cryst., A30, 129-153.
;
_refine_ls_extinction_method 'Becker-Coppens type 1 Lorentzian isotropic'
_refine_ls_goodness_of_fit_ref 2.106
_refine_ls_matrix_type full
_refine_ls_number_parameters 189
_refine_ls_number_reflns 1807
_refine_ls_number_restraints 0
_refine_ls_R_factor_all 0.041
_refine_ls_R_factor_gt 0.0202
_refine_ls_R_Fsqd_factor 0.0184
_refine_ls_shift/su_max 0.00001
_refine_ls_structure_factor_coef Fsqd
_refine_ls_weighting_details
;
Standard weighting scheme was used:
calc w2 = 1/[s^2^(Fo^2^)]
;
_refine_ls_weighting_scheme calc
_refine_ls_wR_factor_ref 0.0221
_reflns_number_gt 1807
_reflns_number_total 2841
_reflns_threshold_expression >3sigma(I)
_cod_data_source_file c3ce40332g.txt
_cod_data_source_block TFP
_cod_original_sg_symbol_H-M Pnma
_cod_database_code 7209819

loop_
_space_group_symop_id
_space_group_symop_operation_xyz
1 +X,+Y,+Z
2 1/2-X,-Y,1/2+Z
3 1/2+X,1/2-Y,1/2-Z
4 -X,1/2+Y,-Z
5 -X,-Y,-Z
6 1/2+X,+Y,1/2-Z
7 1/2-X,1/2+Y,1/2+Z
8 +X,1/2-Y,+Z

loop_
_atom_local_axes_atom_label
_atom_local_axes_atom0
_atom_local_axes_ax1
_atom_local_axes_atom1
_atom_local_axes_atom2
_atom_local_axes_ax2
F(1) C(1) Z F(1) N(1) Y
F(2) C(2) Z F(2) C(1) Y
N(1) DUM0 Z N(1) C(3) Y
C(1) N(1) Z C(1) F(1) Y
C(2) F(2) Z C(2) C(3) Y
C(3) DUM1 Z C(3) N(1) Y
H(3) C(3) Z H(3) F(2) Y

loop_
_atom_rho_multipole_atom_label
_atom_rho_multipole_coeff_Pv
_atom_rho_multipole_coeff_P00
_atom_rho_multipole_coeff_P11
_atom_rho_multipole_coeff_P1-1
_atom_rho_multipole_coeff_P10
_atom_rho_multipole_coeff_P20
_atom_rho_multipole_coeff_P21
_atom_rho_multipole_coeff_P2-1
_atom_rho_multipole_coeff_P22
_atom_rho_multipole_coeff_P2-2
_atom_rho_multipole_coeff_P30
_atom_rho_multipole_coeff_P31
_atom_rho_multipole_coeff_P3-1
_atom_rho_multipole_coeff_P32
_atom_rho_multipole_coeff_P3-2
_atom_rho_multipole_coeff_P33
_atom_rho_multipole_coeff_P3-3
_atom_rho_multipole_coeff_P40
_atom_rho_multipole_coeff_P41
_atom_rho_multipole_coeff_P4-1
_atom_rho_multipole_coeff_P42
_atom_rho_multipole_coeff_P4-2
_atom_rho_multipole_coeff_P43
_atom_rho_multipole_coeff_P4-3
_atom_rho_multipole_coeff_P44
_atom_rho_multipole_coeff_P4-4
_atom_rho_multipole_kappa
_atom_rho_multipole_kappa_prime0
_atom_rho_multipole_kappa_prime1
_atom_rho_multipole_kappa_prime2
_atom_rho_multipole_kappa_prime3
_atom_rho_multipole_kappa_prime4
_atom_rho_multipole_radial_slater_n0
_atom_rho_multipole_radial_slater_zeta0
_atom_rho_multipole_radial_slater_n1
_atom_rho_multipole_radial_slater_zeta1
_atom_rho_multipole_radial_slater_n2
_atom_rho_multipole_radial_slater_zeta2
_atom_rho_multipole_radial_slater_n3
_atom_rho_multipole_radial_slater_zeta3
_atom_rho_multipole_radial_slater_n4
_atom_rho_multipole_radial_slater_zeta4
F(1) 7.076(18) 0 -0.044(10) -0.015(12) 0.040(10) -0.077(12) -0.010(10) 0.003(11) 0.010(12) 0.017(11) 0.009(6) 0.035(5) 0.068(6) 0.015(6) -0.024(6) 0.029(5) 0.016(5) 0.009(7) 0.020(6) 0.026(7) -0.019(7) 0.003(7) 0.005(7) 0.019(7) 0.005(7) -0.003(7) 0.9939(19) 0.91(4) 0.906412 0.906412 0.906412 0.906412 2 5.1078857142857 2 5.1078857142857 2 5.1078857142857 3 5.1078857142857 4 5.1078857142857
F(2) 7.071(19) 0 -0.004(9) 0.057(10) -0.010(9) -0.106(11) 0.005(10) 0.008(10) -0.001(11) 0.039(10) 0.017(6) 0.008(5) -0.033(5) 0.021(5) -0.005(5) 0.000(5) 0.007(5) 0.002(7) 0.010(6) -0.012(6) -0.013(6) -0.003(7) -0.001(6) -0.009(6) 0.009(6) -0.004(6) 0.9939(19) 0.91(4) 0.906412 0.906412 0.906412 0.906412 2 5.1078857142857 2 5.1078857142857 2 5.1078857142857 3 5.1078857142857 4 5.1078857142857
N(1) 2.59(4) 0 0.002(8) -0.010(11) 0 0.030(12) 0 0 -0.091(7) -0.019(6) 0 -0.017(7) 0.111(12) 0 0 0.003(5) -0.015(5) -0.008(9) 0 0 -0.037(9) -0.004(7) 0 0 0.014(5) 0.006(5) 0.985(5) 0.81(2) 0.812395 0.812395 0.812395 0.812395 2 3.83936 2 3.83936 2 3.83936 3 3.83936 4 3.83936
C(1) 3.86(4) 0 -0.001(10) -0.155(15) 0.00(2) 0.129(17) 0.017(10) 0.075(13) -0.100(10) 0.002(8) 0.281(16) 0.000(10) -0.026(13) 0.250(12) 0.016(9) 0.022(8) -0.066(9) -0.054(17) 0.001(11) 0.045(16) -0.022(15) -0.004(13) -0.010(11) 0.021(13) 0.024(9) -0.015(9) 0.998(4) 0.912(10) 0.911622 0.911622 0.911622 0.911622 2 3.1762 2 3.1762 2 3.1762 3 3.1762 4 3.1762
C(2) 3.90(3) 0 0.004(9) 0.001(15) -0.111(15) 0.004(12) -0.026(8) -0.024(12) -0.166(11) -0.029(9) 0.343(14) 0.018(8) 0.016(12) 0.151(11) -0.003(9) -0.008(9) 0.019(9) 0.084(15) -0.013(11) -0.008(18) -0.003(13) -0.013(12) 0.003(10) -0.034(11) 0.032(10) 0.003(9) 0.998(4) 0.912(10) 0.911622 0.911622 0.911622 0.911622 2 3.1762 2 3.1762 2 3.1762 3 3.1762 4 3.1762
C(3) 2.07(2) 0 -0.004(7) 0.004(12) 0 0.041(9) 0 0 -0.093(8) -0.001(6) 0 0.003(7) 0.146(10) 0 0 -0.009(6) 0.046(6) 0.001(9) 0 0 -0.016(9) 0.002(8) 0 0 0.010(6) -0.007(6) 0.998(4) 0.912(10) 0.911622 0.911622 0.911622 0.911622 2 3.1762 2 3.1762 2 3.1762 3 3.1762 4 3.1762
H(3) 0.432(14) 0 0 0 0 -0.008(6) 0 0 0 0 0 0 0 0 0 0 0 0 0 0 0 0 0 0 0 0 1.1 1.18 1.18 1.18 1.18 1.18 0 2 1 2 2 2 3 2 4 2

loop_
_atom_site_aniso_label
_atom_site_aniso_U_11
_atom_site_aniso_U_22
_atom_site_aniso_U_33
_atom_site_aniso_U_23
_atom_site_aniso_U_13
_atom_site_aniso_U_12
F(1) 0.0320(2) 0.02446(18) 0.02842(18) -0.00829(14) -0.00083(18) -0.00732(15)
F(2) 0.02615(18) 0.01864(14) 0.03248(18) 0.00649(13) -0.00041(17) 0.00159(14)
N(1) 0.01921(18) 0.0240(2) 0.01597(15) 0 -0.00222(16) 0
C(1) 0.01828(11) 0.01941(12) 0.01719(10) -0.00230(11) 0.00043(8) -0.00227(10)
C(2) 0.01674(11) 0.01648(11) 0.01847(10) 0.00145(10) 0.00060(8) 0.00009(10)
C(3) 0.01705(16) 0.01929(16) 0.01654(16) 0 -0.00193(13) 0

loop_
_atom_site_label
_atom_site_fract_x
_atom_site_fract_y
_atom_site_fract_z
_atom_site_U_iso_or_equiv
_atom_site_occupancy
_atom_site_symmetry_multiplicity
F(1) 0.45518(9) 0.54535(6) 0.71684(5) 0.028 1 8
F(2) 0.21790(7) 0.55906(5) 0.50098(5) 0.026 1 8
N(1) 0.45200(7) 0.25 0.71549(4) 0.02 1 4
C(1) 0.39204(4) 0.39661(5) 0.66142(3) 0.018 1 8
C(2) 0.27177(4) 0.40407(4) 0.55070(3) 0.017 1 8
C(3) 0.20995(6) 0.25 0.49255(4) 0.018 1 4
H(3) 0.1256(13) 0.25 0.4143(9) 0.02115(9) 1 4

loop_
_geom_angle_atom_site_label_1
_geom_angle_atom_site_label_2
_geom_angle_atom_site_label_3
_geom_angle
_geom_angle_site_symmetry_1
_geom_angle_site_symmetry_2
_geom_angle_site_symmetry_3
_geom_angle_publ_flag
C(1) N(1) C(1) 117.37(5) 1_555 1_555 8_555 yes
F(1) C(1) N(1) 116.87(4) 1_555 1_555 8_555 yes
F(1) C(1) N(1) 116.87(4) 1_555 1_555 1_555 yes
F(1) C(1) C(2) 119.45(4) 1_555 1_555 1_555 yes
N(1) C(1) C(2) 123.67(4) 8_555 1_555 1_555 yes
N(1) C(1) C(2) 123.67(4) 1_555 1_555 1_555 yes
F(2) C(2) C(1) 120.05(4) 1_555 1_555 1_555 yes
F(2) C(2) C(3) 120.76(4) 1_555 1_555 8_555 yes
F(2) C(2) C(3) 120.76(4) 1_555 1_555 1_555 yes
C(1) C(2) C(3) 119.18(3) 1_555 1_555 8_555 yes
C(1) C(2) C(3) 119.18(3) 1_555 1_555 1_555 yes
C(2) C(3) C(2) 116.92(4) 1_555 1_555 8_555 yes
C(2) C(3) H(3) 121.54(2) 8_555 1_555 8_555 yes
C(2) C(3) H(3) 121.54(2) 8_555 1_555 1_555 yes
C(2) C(3) H(3) 121.54(2) 1_555 1_555 8_555 yes
C(2) C(3) H(3) 121.54(2) 1_555 1_555 1_555 yes

loop_
_geom_bond_atom_site_label_1
_geom_bond_atom_site_label_2
_geom_bond_distance
_geom_bond_site_symmetry_1
_geom_bond_site_symmetry_2
_geom_bond_publ_flag
F(1) C(1) 1.3389(5) 1_555 1_555 yes
F(2) C(2) 1.3389(4) 1_555 1_555 yes
N(1) C(1) 1.3126(4) 1_555 1_555 yes
N(1) C(1) 1.3126(4) 1_555 8_555 yes
C(1) C(2) 1.3883(4) 1_555 1_555 yes
C(2) C(3) 1.3828(4) 1_555 8_555 yes
C(2) C(3) 1.3828(4) 1_555 1_555 yes
C(3) H(3) 0.978(10) 1_555 8_555 yes
C(3) H(3) 0.978(10) 1_555 1_555 yes

loop_
_geom_torsion_atom_site_label_1
_geom_torsion_atom_site_label_2
_geom_torsion_atom_site_label_3
_geom_torsion_atom_site_label_4
_geom_torsion
_geom_torsion_site_symmetry_1
_geom_torsion_site_symmetry_2
_geom_torsion_site_symmetry_3
_geom_torsion_site_symmetry_4
_geom_torsion_publ_flag
F(1) C(1) C(2) F(2) -0.74(4) 1_555 1_555 1_555 1_555 yes
F(1) C(1) C(2) C(3) 178.87(5) 1_555 1_555 1_555 1_555 yes
N(1) C(1) C(2) F(2) -179.61(5) 1_555 1_555 1_555 1_555 yes
N(1) C(1) C(2) F(2) -179.61(5) 8_555 1_555 1_555 1_555 yes
N(1) C(1) C(2) C(3) 0.00(3) 8_555 1_555 1_555 1_555 yes
N(1) C(1) C(2) C(3) 0.00(3) 1_555 1_555 1_555 1_555 yes
C(1) N(1) C(1) F(1) -179.56(5) 8_555 1_555 1_555 1_555 yes
C(1) N(1) C(1) C(2) -0.67(3) 8_555 1_555 1_555 1_555 yes
C(2) C(3) C(2) F(2) -179.73(5) 8_555 1_555 1_555 1_555 yes
C(2) C(3) C(2) C(1) 0.66(3) 8_555 1_555 1_555 1_555 yes
C(3) C(2) C(1) F(1) 178.87(5) 8_555 1_555 1_555 1_555 yes
C(3) C(2) C(1) N(1) 0.00(3) 8_555 1_555 1_555 1_555 yes
H(3) C(3) C(2) F(2) -0.2(5) 8_555 1_555 1_555 1_555 yes
H(3) C(3) C(2) F(2) -0.2(5) 1_555 1_555 1_555 1_555 yes
H(3) C(3) C(2) C(1) -179.8(5) 1_555 1_555 1_555 1_555 yes
H(3) C(3) C(2) C(1) -179.8(5) 8_555 1_555 1_555 1_555 yes
